data_4026913
loop_
_publ_author_name
'Zhihua Liu'
'Sukeshi J. Mehta'
'Kwang-Soo Lee'
'Bryan Grossman'
'Hongchang Qu'
'Xuyuan Gu'
'Gary S. Nichol'
'Victor J. Hruby'

_publ_section_title
;
 Thio-Claisen Rearrangement Used in Preparing Anti-\b-Functionalized
 \g,\d-Unsaturated Amino Acids: Scope and Limitations
;
_journal_name_full 'Journal of Organic Chemistry'
_journal_page_first 1289
_journal_page_last 1300
_journal_paper_doi 10.1021/jo201753q
_journal_volume 77
_journal_year 2012
_chemical_absolute_configuration rmad
_chemical_formula_moiety 'C27 H34 N2 O2 S'
_chemical_formula_sum 'C27 H34 N2 O2 S'
_chemical_formula_weight 450.62
_chemical_name_systematic
;
 ?
;
_space_group_IT_number 5
_symmetry_cell_setting monoclinic
_symmetry_space_group_name_Hall 'C 2y'
_symmetry_space_group_name_H-M 'C 1 2 1'
_atom_sites_solution_hydrogens difmap
_atom_sites_solution_primary direct
_atom_sites_solution_secondary difmap
_audit_creation_method SHELXL-97
_cell_angle_alpha 90.00
_cell_angle_beta 110.889(7)
_cell_angle_gamma 90.00
_cell_formula_units_Z 4
_cell_length_a 18.913(11)
_cell_length_b 6.478(4)
_cell_length_c 22.834(13)
_cell_measurement_reflns_used 1840
_cell_measurement_temperature 150(2)
_cell_measurement_theta_max 21.30
_cell_measurement_theta_min 2.41
_cell_volume 2614(3)
_computing_cell_refinement 'SAINT (Bruker, 2001)'
_computing_data_collection 'SMART (Bruker, 2001)'
_computing_data_reduction SAINT
_computing_molecular_graphics 'DIAMOND (Brandenburg & Putz, 2004)'
_computing_publication_material 'SHELXTL and local programs'
_computing_structure_refinement 'SHELXTL (Sheldrick, 2001)'
_computing_structure_solution 'SIR92 (Altomare et al., 1992)'
_diffrn_ambient_temperature 150(2)
_diffrn_measured_fraction_theta_full 0.978
_diffrn_measured_fraction_theta_max 0.978
_diffrn_measurement_device_type 'Bruker SMART 1000 CCD diffractometer'
_diffrn_measurement_method 'thin-slice \w scans'
_diffrn_radiation_monochromator graphite
_diffrn_radiation_source 'sealed tube'
_diffrn_radiation_type MoK\a
_diffrn_radiation_wavelength 0.71073
_diffrn_reflns_av_R_equivalents 0.0737
_diffrn_reflns_av_sigmaI/netI 0.1291
_diffrn_reflns_limit_h_max 22
_diffrn_reflns_limit_h_min -22
_diffrn_reflns_limit_k_max 7
_diffrn_reflns_limit_k_min -7
_diffrn_reflns_limit_l_max 26
_diffrn_reflns_limit_l_min -27
_diffrn_reflns_number 8327
_diffrn_reflns_theta_full 25.25
_diffrn_reflns_theta_max 25.25
_diffrn_reflns_theta_min 2.16
_diffrn_standards_number 0
_exptl_absorpt_coefficient_mu 0.148
_exptl_absorpt_correction_T_max 0.9874
_exptl_absorpt_correction_T_min 0.9139
_exptl_absorpt_correction_type multi-scan
_exptl_absorpt_process_details 'SADABS; Sheldrick, 2007'
_exptl_crystal_colour colourless
_exptl_crystal_density_diffrn 1.145
_exptl_crystal_description prism
_exptl_crystal_F_000 968
_exptl_crystal_size_max 0.39
_exptl_crystal_size_mid 0.11
_exptl_crystal_size_min 0.09
_refine_diff_density_max 0.407
_refine_diff_density_min -0.520
_refine_diff_density_rms 0.069
_refine_ls_abs_structure_details 'Flack H D (1983), Acta Cryst. A39, 876-881. 2081 Friedel pairs'
_refine_ls_abs_structure_Flack 0.00(16)
_refine_ls_extinction_coef 0.0129(15)
_refine_ls_extinction_expression Fc^*^=kFc[1+0.001xFc^2^\l^3^/sin(2\q)]^-1/4^
_refine_ls_extinction_method SHELXL
_refine_ls_goodness_of_fit_ref 1.005
_refine_ls_hydrogen_treatment mixed
_refine_ls_matrix_type full
_refine_ls_number_parameters 298
_refine_ls_number_reflns 4553
_refine_ls_number_restraints 2
_refine_ls_restrained_S_all 1.005
_refine_ls_R_factor_all 0.1276
_refine_ls_R_factor_gt 0.0660
_refine_ls_shift/su_max 0.001
_refine_ls_shift/su_mean 0.000
_refine_ls_structure_factor_coef Fsqd
_refine_ls_weighting_details 'calc w=1/[\s^2^(Fo^2^)+(0.0872P)^2^+0.0000P] where P=(Fo^2^+2Fc^2^)/3'
_refine_ls_weighting_scheme calc
_refine_ls_wR_factor_gt 0.1528
_refine_ls_wR_factor_ref 0.1939
_reflns_number_gt 2704
_reflns_number_total 4553
_reflns_threshold_expression I>2\s(I)
_cod_data_source_file jo201753q_si_001.cif
_cod_data_source_block vjh104
_cod_original_sg_symbol_H-M 'C 2'
_cod_database_code 4026913

loop_
_symmetry_equiv_pos_as_xyz
'x, y, z'
'-x, y, -z'
'x+1/2, y+1/2, z'
'-x+1/2, y+1/2, -z'

loop_
_atom_site_label
_atom_site_type_symbol
_atom_site_fract_x
_atom_site_fract_y
_atom_site_fract_z
_atom_site_U_iso_or_equiv
_atom_site_adp_type
_atom_site_occupancy
_atom_site_symmetry_multiplicity
_atom_site_calc_flag
_atom_site_refinement_flags
S S 0.34995(8) 0.0352(2) 0.17204(6) 0.0443(4) Uani 1 1 d .
O1 O 0.5485(2) 0.3277(6) 0.35655(17) 0.0506(10) Uani 1 1 d .
O2 O 0.58593(18) 0.0156(6) 0.33010(14) 0.0407(9) Uani 1 1 d .
N1 N 0.5020(3) 0.2011(8) 0.25604(19) 0.0434(12) Uani 1 1 d D
H1N H 0.496(3) 0.093(5) 0.234(2) 0.052 Uiso 1 1 d D
N2 N 0.3091(2) 0.3892(6) 0.20903(18) 0.0326(10) Uani 1 1 d .
C1 C 0.3649(3) 0.2683(7) 0.2056(2) 0.0321(12) Uani 1 1 d .
C2 C 0.4458(3) 0.3601(8) 0.2320(2) 0.0379(13) Uani 1 1 d .
H2 H 0.4485 0.4538 0.2675 0.046 Uiso 1 1 calc R
C3 C 0.4613(3) 0.4926(8) 0.1805(2) 0.0383(13) Uani 1 1 d .
H3 H 0.4193 0.5954 0.1648 0.046 Uiso 1 1 calc R
C4 C 0.4597(3) 0.3618(9) 0.1249(2) 0.0464(14) Uani 1 1 d .
H4 H 0.4112 0.3225 0.0965 0.056 Uiso 1 1 calc R
C5 C 0.5178(4) 0.2976(10) 0.1119(3) 0.0581(17) Uani 1 1 d .
H5A H 0.5676 0.3324 0.1387 0.070 Uiso 1 1 calc R
H5B H 0.5103 0.2159 0.0756 0.070 Uiso 1 1 calc R
C6 C 0.5342(3) 0.6132(9) 0.2098(3) 0.0591(18) Uani 1 1 d .
H6A H 0.5765 0.5170 0.2271 0.089 Uiso 1 1 calc R
H6B H 0.5302 0.7011 0.2434 0.089 Uiso 1 1 calc R
H6C H 0.5429 0.6996 0.1778 0.089 Uiso 1 1 calc R
C7 C 0.5467(3) 0.1922(9) 0.3194(2) 0.0371(13) Uani 1 1 d .
C8 C 0.6404(3) -0.0311(8) 0.3943(2) 0.0388(14) Uani 1 1 d .
C9 C 0.6709(3) -0.2427(9) 0.3865(3) 0.0515(16) Uani 1 1 d .
H9A H 0.6289 -0.3410 0.3714 0.077 Uiso 1 1 calc R
H9B H 0.7069 -0.2895 0.4269 0.077 Uiso 1 1 calc R
H9C H 0.6965 -0.2337 0.3561 0.077 Uiso 1 1 calc R
C10 C 0.7029(3) 0.1316(10) 0.4127(3) 0.0558(17) Uani 1 1 d .
H10A H 0.7270 0.1359 0.3812 0.084 Uiso 1 1 calc R
H10B H 0.7408 0.0963 0.4536 0.084 Uiso 1 1 calc R
H10C H 0.6811 0.2670 0.4153 0.084 Uiso 1 1 calc R
C11 C 0.5991(3) -0.0422(11) 0.4401(3) 0.063(2) Uani 1 1 d .
H11A H 0.5732 0.0890 0.4398 0.095 Uiso 1 1 calc R
H11B H 0.6356 -0.0685 0.4824 0.095 Uiso 1 1 calc R
H11C H 0.5619 -0.1543 0.4279 0.095 Uiso 1 1 calc R
C12 C 0.3195(3) 0.5796(7) 0.2481(2) 0.0332(12) Uani 1 1 d .
H12 H 0.3534 0.6791 0.2373 0.040 Uiso 1 1 calc R
C13 C 0.2375(3) 0.6669(9) 0.2270(3) 0.0422(14) Uani 1 1 d .
H13A H 0.2298 0.7484 0.2610 0.051 Uiso 1 1 calc R
H13B H 0.2262 0.7551 0.1894 0.051 Uiso 1 1 calc R
C14 C 0.1881(3) 0.4734(8) 0.2125(2) 0.0422(14) Uani 1 1 d .
H14A H 0.1359 0.5060 0.1843 0.051 Uiso 1 1 calc R
H14B H 0.1862 0.4106 0.2514 0.051 Uiso 1 1 calc R
C15 C 0.2273(3) 0.3279(8) 0.1801(2) 0.0372(13) Uani 1 1 d .
H15 H 0.2211 0.1816 0.1914 0.045 Uiso 1 1 calc R
C16 C 0.3512(2) 0.5307(10) 0.3182(2) 0.0370(11) Uani 1 1 d .
C17 C 0.3466(3) 0.3383(9) 0.3421(2) 0.0423(14) Uani 1 1 d .
H17 H 0.3248 0.2264 0.3147 0.051 Uiso 1 1 calc R
C18 C 0.3747(3) 0.3087(10) 0.4080(3) 0.0541(17) Uani 1 1 d .
H18 H 0.3719 0.1760 0.4247 0.065 Uiso 1 1 calc R
C19 C 0.4060(3) 0.4700(11) 0.4479(3) 0.0545(18) Uani 1 1 d .
H19 H 0.4234 0.4488 0.4919 0.065 Uiso 1 1 calc R
C20 C 0.4122(3) 0.6595(11) 0.4247(3) 0.0513(16) Uani 1 1 d .
H20 H 0.4354 0.7688 0.4528 0.062 Uiso 1 1 calc R
C21 C 0.3845(3) 0.6961(10) 0.3592(3) 0.0447(14) Uani 1 1 d .
H21 H 0.3882 0.8293 0.3431 0.054 Uiso 1 1 calc R
C22 C 0.1978(3) 0.3507(9) 0.1088(2) 0.0402(13) Uani 1 1 d .
C23 C 0.1390(4) 0.2208(11) 0.0741(3) 0.0630(19) Uani 1 1 d .
H23 H 0.1209 0.1172 0.0946 0.076 Uiso 1 1 calc R
C24 C 0.1062(4) 0.2434(12) 0.0083(3) 0.071(2) Uani 1 1 d .
H24 H 0.0653 0.1573 -0.0152 0.085 Uiso 1 1 calc R
C25 C 0.1332(3) 0.3876(11) -0.0213(3) 0.0616(18) Uani 1 1 d .
H25 H 0.1111 0.3999 -0.0656 0.074 Uiso 1 1 calc R
C26 C 0.1929(3) 0.5191(12) 0.0119(3) 0.0612(17) Uani 1 1 d .
H26 H 0.2110 0.6215 -0.0090 0.073 Uiso 1 1 calc R
C27 C 0.2253(3) 0.4940(9) 0.0777(2) 0.0489(15) Uani 1 1 d .
H27 H 0.2670 0.5780 0.1010 0.059 Uiso 1 1 calc R

loop_
_atom_site_aniso_label
_atom_site_aniso_U_11
_atom_site_aniso_U_22
_atom_site_aniso_U_33
_atom_site_aniso_U_23
_atom_site_aniso_U_13
_atom_site_aniso_U_12
S 0.0517(8) 0.0428(8) 0.0330(7) -0.0025(7) 0.0084(6) -0.0067(7)
O1 0.050(2) 0.061(3) 0.027(2) -0.0116(19) -0.0037(17) 0.010(2)
O2 0.0397(19) 0.053(2) 0.0162(16) 0.0036(17) -0.0066(14) 0.0098(19)
N1 0.043(3) 0.055(3) 0.016(2) -0.003(2) -0.0093(19) 0.013(2)
N2 0.034(2) 0.038(2) 0.020(2) -0.0017(18) 0.0028(18) -0.0042(19)
C1 0.041(3) 0.033(3) 0.020(3) 0.006(2) 0.008(2) -0.005(2)
C2 0.030(3) 0.045(3) 0.030(3) -0.004(2) 0.000(2) -0.004(2)
C3 0.033(3) 0.047(4) 0.029(3) 0.002(2) 0.003(2) -0.009(2)
C4 0.050(3) 0.053(4) 0.032(3) 0.005(3) 0.009(3) -0.006(3)
C5 0.069(4) 0.064(4) 0.046(4) 0.004(3) 0.026(3) -0.002(3)
C6 0.047(4) 0.056(4) 0.067(5) -0.001(3) 0.010(3) -0.012(3)
C7 0.028(3) 0.051(4) 0.024(3) 0.004(3) 0.000(2) 0.008(2)
C8 0.032(3) 0.059(4) 0.015(2) 0.007(2) -0.005(2) 0.000(2)
C9 0.047(4) 0.058(4) 0.029(3) 0.008(3) -0.012(3) 0.007(3)
C10 0.036(3) 0.070(4) 0.044(4) 0.005(3) -0.007(3) -0.003(3)
C11 0.047(4) 0.103(6) 0.035(3) 0.013(3) 0.009(3) 0.002(4)
C12 0.031(3) 0.037(3) 0.029(3) 0.001(2) 0.007(2) 0.002(2)
C13 0.038(3) 0.047(3) 0.032(3) 0.006(2) 0.001(2) 0.004(3)
C14 0.033(3) 0.057(4) 0.031(3) 0.008(2) 0.003(2) -0.001(3)
C15 0.029(3) 0.048(3) 0.024(3) 0.005(2) -0.004(2) -0.011(2)
C16 0.028(2) 0.050(3) 0.029(3) -0.003(3) 0.005(2) 0.000(3)
C17 0.046(3) 0.048(4) 0.023(3) 0.002(2) 0.001(2) 0.003(3)
C18 0.052(4) 0.073(5) 0.026(3) 0.016(3) -0.001(3) 0.012(3)
C19 0.036(3) 0.096(6) 0.022(3) -0.002(3) 0.000(2) 0.002(3)
C20 0.038(3) 0.078(5) 0.030(3) -0.016(3) 0.002(3) -0.015(3)
C21 0.041(3) 0.056(4) 0.032(3) -0.010(3) 0.007(3) -0.006(3)
C22 0.037(3) 0.054(4) 0.023(3) 0.005(2) 0.003(2) -0.008(3)
C23 0.060(4) 0.087(5) 0.027(3) -0.004(3) -0.003(3) -0.035(4)
C24 0.061(4) 0.111(6) 0.028(3) -0.014(4) 0.001(3) -0.038(4)
C25 0.054(4) 0.094(5) 0.026(3) -0.001(3) 0.000(3) -0.007(4)
C26 0.053(3) 0.086(5) 0.033(3) 0.021(4) 0.001(3) -0.005(4)
C27 0.041(3) 0.059(4) 0.034(3) 0.007(3) -0.002(2) -0.013(3)

loop_
_atom_type_symbol
_atom_type_description
_atom_type_scat_dispersion_real
_atom_type_scat_dispersion_imag
_atom_type_scat_source
C C 0.0033 0.0016 'International Tables Vol C Tables 4.2.6.8 and 6.1.1.4'
H H 0.0000 0.0000 'International Tables Vol C Tables 4.2.6.8 and 6.1.1.4'
N N 0.0061 0.0033 'International Tables Vol C Tables 4.2.6.8 and 6.1.1.4'
O O 0.0106 0.0060 'International Tables Vol C Tables 4.2.6.8 and 6.1.1.4'
S S 0.1246 0.1234 'International Tables Vol C Tables 4.2.6.8 and 6.1.1.4'

loop_
_geom_angle_atom_site_label_1
_geom_angle_atom_site_label_2
_geom_angle_atom_site_label_3
_geom_angle
C7 O2 C8 119.8(4)
H1N N1 C2 116(4)
H1N N1 C7 120(4)
C2 N1 C7 121.1(4)
C1 N2 C12 125.4(4)
C1 N2 C15 122.0(4)
C12 N2 C15 112.2(4)
S C1 N2 123.2(4)
S C1 C2 120.5(4)
N2 C1 C2 116.3(4)
N1 C2 C1 111.5(4)
N1 C2 H2 107.9
N1 C2 C3 111.6(4)
C1 C2 H2 107.9
C1 C2 C3 110.0(4)
H2 C2 C3 107.9
C2 C3 H3 107.2
C2 C3 C4 111.7(4)
C2 C3 C6 109.6(4)
H3 C3 C4 107.2
H3 C3 C6 107.2
C4 C3 C6 113.6(5)
C3 C4 H4 116.5
C3 C4 C5 127.0(6)
H4 C4 C5 116.5
C4 C5 H5A 120.0
C4 C5 H5B 120.0
H5A C5 H5B 120.0
C3 C6 H6A 109.5
C3 C6 H6B 109.5
C3 C6 H6C 109.5
H6A C6 H6B 109.5
H6A C6 H6C 109.5
H6B C6 H6C 109.5
O1 C7 O2 128.1(5)
O1 C7 N1 123.5(5)
O2 C7 N1 108.4(5)
O2 C8 C9 103.0(4)
O2 C8 C10 109.1(4)
O2 C8 C11 110.1(4)
C9 C8 C10 111.5(4)
C9 C8 C11 110.4(5)
C10 C8 C11 112.4(5)
C8 C9 H9A 109.5
C8 C9 H9B 109.5
C8 C9 H9C 109.5
H9A C9 H9B 109.5
H9A C9 H9C 109.5
H9B C9 H9C 109.5
C8 C10 H10A 109.5
C8 C10 H10B 109.5
C8 C10 H10C 109.5
H10A C10 H10B 109.5
H10A C10 H10C 109.5
H10B C10 H10C 109.5
C8 C11 H11A 109.5
C8 C11 H11B 109.5
C8 C11 H11C 109.5
H11A C11 H11B 109.5
H11A C11 H11C 109.5
H11B C11 H11C 109.5
N2 C12 H12 110.2
N2 C12 C13 102.2(4)
N2 C12 C16 111.9(4)
H12 C12 C13 110.2
H12 C12 C16 110.2
C13 C12 C16 111.9(4)
C12 C13 H13A 111.1
C12 C13 H13B 111.1
C12 C13 C14 103.5(4)
H13A C13 H13B 109.0
H13A C13 C14 111.1
H13B C13 C14 111.1
C13 C14 H14A 110.9
C13 C14 H14B 110.9
C13 C14 C15 104.1(4)
H14A C14 H14B 108.9
H14A C14 C15 110.9
H14B C14 C15 110.9
N2 C15 C14 102.9(4)
N2 C15 H15 109.5
N2 C15 C22 111.7(4)
C14 C15 H15 109.5
C14 C15 C22 113.4(4)
H15 C15 C22 109.5
C12 C16 C17 123.1(5)
C12 C16 C21 116.9(5)
C17 C16 C21 120.0(5)
C16 C17 H17 120.3
C16 C17 C18 119.3(5)
H17 C17 C18 120.3
C17 C18 H18 119.7
C17 C18 C19 120.7(6)
H18 C18 C19 119.7
C18 C19 H19 119.8
C18 C19 C20 120.5(6)
H19 C19 C20 119.8
C19 C20 H20 119.6
C19 C20 C21 120.7(6)
H20 C20 C21 119.6
C16 C21 C20 118.8(6)
C16 C21 H21 120.6
C20 C21 H21 120.6
C15 C22 C23 117.5(5)
C15 C22 C27 123.5(4)
C23 C22 C27 119.0(5)
C22 C23 H23 120.0
C22 C23 C24 120.0(6)
H23 C23 C24 120.0
C23 C24 H24 119.9
C23 C24 C25 120.1(6)
H24 C24 C25 119.9
C24 C25 H25 119.2
C24 C25 C26 121.5(6)
H25 C25 C26 119.2
C25 C26 H26 121.1
C25 C26 C27 117.7(6)
H26 C26 C27 121.1
C22 C27 C26 121.6(5)
C22 C27 H27 119.2
C26 C27 H27 119.2

loop_
_geom_bond_atom_site_label_1
_geom_bond_atom_site_label_2
_geom_bond_distance
S C1 1.672(5)
O1 C7 1.212(6)
O2 C7 1.338(6)
O2 C8 1.492(5)
N1 H1N 0.853(10)
N1 C2 1.441(7)
N1 C7 1.393(6)
N2 C1 1.339(6)
N2 C12 1.494(6)
N2 C15 1.503(6)
C1 C2 1.549(7)
C2 H2 1.0000
C2 C3 1.566(7)
C3 H3 1.0000
C3 C4 1.518(8)
C3 C6 1.517(7)
C4 H4 0.9500
C4 C5 1.303(8)
C5 H5A 0.9500
C5 H5B 0.9500
C6 H6A 0.9800
C6 H6B 0.9800
C6 H6C 0.9800
C8 C9 1.521(8)
C8 C10 1.527(7)
C8 C11 1.515(7)
C9 H9A 0.9800
C9 H9B 0.9800
C9 H9C 0.9800
C10 H10A 0.9800
C10 H10B 0.9800
C10 H10C 0.9800
C11 H11A 0.9800
C11 H11B 0.9800
C11 H11C 0.9800
C12 H12 1.0000
C12 C13 1.559(7)
C12 C16 1.529(7)
C13 H13A 0.9900
C13 H13B 0.9900
C13 C14 1.527(7)
C14 H14A 0.9900
C14 H14B 0.9900
C14 C15 1.542(7)
C15 H15 1.0000
C15 C22 1.527(7)
C16 C17 1.375(8)
C16 C21 1.415(8)
C17 H17 0.9500
C17 C18 1.420(7)
C18 H18 0.9500
C18 C19 1.373(9)
C19 H19 0.9500
C19 C20 1.358(9)
C20 H20 0.9500
C20 C21 1.418(8)
C21 H21 0.9500
C22 C23 1.395(7)
C22 C27 1.378(7)
C23 H23 0.9500
C23 C24 1.414(8)
C24 H24 0.9500
C24 C25 1.354(9)
C25 H25 0.9500
C25 C26 1.403(9)
C26 H26 0.9500
C26 C27 1.415(7)
C27 H27 0.9500

loop_
_geom_hbond_atom_site_label_D
_geom_hbond_atom_site_label_H
_geom_hbond_atom_site_label_A
_geom_hbond_distance_DH
_geom_hbond_distance_HA
_geom_hbond_distance_DA
_geom_hbond_angle_DHA
_geom_hbond_site_symmetry_A
N1 H1N S 0.853(10) 2.64(5) 3.029(5) 109(4) .
C2 H2 O1 1.00 2.37 2.823(6) 106.3 .
C9 H9A O1 0.98 2.58 3.527(7) 162.2 1_545
C10 H10C O1 0.98 2.42 3.019(7) 119.2 .
C11 H11A O1 0.98 2.36 3.000(8) 121.9 .
C12 H12 S 1.00 2.73 3.573(5) 141.7 1_565
C17 H17 N2 0.95 2.55 2.881(6) 100.6 .
C27 H27 N2 0.95 2.61 2.928(7) 100.0 .

loop_
_geom_torsion_atom_site_label_1
_geom_torsion_atom_site_label_2
_geom_torsion_atom_site_label_3
_geom_torsion_atom_site_label_4
_geom_torsion
C12 N2 C1 S 168.2(4)
C12 N2 C1 C2 -14.7(7)
C15 N2 C1 S -2.7(6)
C15 N2 C1 C2 174.4(4)
C7 N1 C2 C1 -115.9(5)
C7 N1 C2 C3 120.7(6)
S C1 C2 N1 -32.6(6)
S C1 C2 C3 91.7(5)
N2 C1 C2 N1 150.2(4)
N2 C1 C2 C3 -85.5(5)
N1 C2 C3 C4 60.6(5)
N1 C2 C3 C6 -66.1(6)
C1 C2 C3 C4 -63.7(6)
C1 C2 C3 C6 169.6(5)
C2 C3 C4 C5 -103.4(6)
C6 C3 C4 C5 21.1(8)
C8 O2 C7 O1 -0.7(8)
C8 O2 C7 N1 178.2(4)
C2 N1 C7 O1 -9.5(9)
C2 N1 C7 O2 171.5(4)
C7 O2 C8 C9 178.9(4)
C7 O2 C8 C10 -62.5(6)
C7 O2 C8 C11 61.2(6)
C1 N2 C12 C13 173.4(4)
C1 N2 C12 C16 -66.8(6)
C15 N2 C12 C13 -14.9(5)
C15 N2 C12 C16 105.0(4)
N2 C12 C13 C14 33.0(5)
C16 C12 C13 C14 -86.9(5)
C12 C13 C14 C15 -39.5(5)
C1 N2 C15 C14 163.1(4)
C1 N2 C15 C22 -74.9(6)
C12 N2 C15 C14 -8.9(5)
C12 N2 C15 C22 113.1(5)
C13 C14 C15 N2 29.7(5)
C13 C14 C15 C22 -91.2(5)
N2 C12 C16 C17 -20.2(6)
N2 C12 C16 C21 161.6(4)
C13 C12 C16 C17 93.8(6)
C13 C12 C16 C21 -84.5(5)
C12 C16 C17 C18 -177.4(5)
C21 C16 C17 C18 0.7(8)
C16 C17 C18 C19 0.2(8)
C17 C18 C19 C20 -1.6(9)
C18 C19 C20 C21 1.9(9)
C12 C16 C21 C20 177.9(5)
C17 C16 C21 C20 -0.4(8)
C19 C20 C21 C16 -0.9(9)
N2 C15 C22 C23 151.7(5)
N2 C15 C22 C27 -29.4(7)
C14 C15 C22 C23 -92.5(6)
C14 C15 C22 C27 86.3(6)
C15 C22 C23 C24 176.1(6)
C27 C22 C23 C24 -2.8(10)
C22 C23 C24 C25 1.6(11)
C23 C24 C25 C26 -0.8(12)
C24 C25 C26 C27 1.0(11)
C15 C22 C27 C26 -175.7(6)
C23 C22 C27 C26 3.1(9)
C25 C26 C27 C22 -2.2(10)
